data_9004636
loop_
_publ_author_name
'Sokolova, E. V.'
'Hawthorne, F. C.'
'McCammon, C. A.'
'Liferovich, R. P.'

_publ_section_title
;
 The crystal structure of gladiusite, (Fe,Mg)4Fe2(PO4)(OH)11(H2O)
;
_journal_name_full 'The Canadian Mineralogist'
_journal_page_first 1121
_journal_page_last 1130
_journal_paper_doi 10.2113/gscanmin.39.4.1121
_journal_volume 39
_journal_year 2001
_chemical_formula_sum 'Fe4.1 H11.32 Mg1.69 Mn0.05 O16 P'
_chemical_name_mineral Gladiusite
_space_group_IT_number 14
_symmetry_space_group_name_Hall '-P 2yn'
_symmetry_space_group_name_H-M 'P 1 21/n 1'
_cell_angle_alpha 90
_cell_angle_beta 90.000
_cell_angle_gamma 90
_cell_formula_units_Z 4
_cell_length_a 16.950
_cell_length_b 11.650
_cell_length_c 6.2660
_cell_volume 1237.331
_database_code_amcsd 0005729
_exptl_crystal_density_diffrn 3.066
_cod_original_formula_sum 'Fe4.1 Mn.05 Mg1.69 P O16 H11.32'
_cod_database_code 9004636

loop_
_space_group_symop_operation_xyz
x,y,z
1/2+x,1/2-y,1/2+z
1/2-x,1/2+y,1/2-z
-x,-y,-z

loop_
_atom_site_aniso_label
_atom_site_aniso_U_11
_atom_site_aniso_U_22
_atom_site_aniso_U_33
_atom_site_aniso_U_12
_atom_site_aniso_U_13
_atom_site_aniso_U_23
Fe1 0.00850 0.01010 0.00790 0.00050 0.00820 -0.00190
Fe2 0.00850 0.01010 0.00790 0.00050 0.00820 -0.00190
Mn2 0.00850 0.01010 0.00790 0.00050 0.00820 -0.00190
Mg2 0.00850 0.01010 0.00790 0.00050 0.00820 -0.00190
Fe3 0.00610 0.00920 0.00610 0.00060 -0.00090 0.00720
Fe4 0.00610 0.00920 0.00610 0.00060 -0.00090 0.00720
Mg4 0.00610 0.00920 0.00610 0.00060 -0.00090 0.00720
Fe5 0.00740 0.00880 0.00600 0.00010 0.00090 0.00000
Fe6 0.00740 0.00880 0.00600 0.00010 0.00090 0.00000
Mg6 0.00740 0.00880 0.00600 0.00010 0.00090 0.00000
P 0.01350 0.01620 0.01780 0.00190 -0.00220 -0.01760
O-H1 0.01440 0.01200 0.00870 0.00140 0.00580 -0.00900
O-H2 0.01440 0.01200 0.00870 0.00140 0.00580 -0.00900
O-H3 0.01500 0.01440 0.01540 0.00220 -0.00930 -0.00600
O-H4 0.01500 0.01440 0.01540 0.00220 -0.00930 -0.00600
O-H5 0.01420 0.00790 0.01350 0.00040 -0.01340 -0.00530
O-H6 0.01420 0.00790 0.01350 0.00040 -0.01340 -0.00530
O-H7 0.01860 0.03850 0.01390 0.00950 -0.00460 -0.03240
O-H8 0.01860 0.03850 0.01390 0.00950 -0.00460 -0.03240
O-H9 0.01330 0.00950 0.01020 0.00040 -0.00460 -0.00360
O-H10 0.01330 0.00950 0.01020 0.00040 -0.00460 -0.00360
O11 0.01150 0.02260 0.00690 0.00060 -0.01010 -0.00090
Wat12 0.01150 0.02260 0.00690 0.00060 -0.01010 -0.00090
O-H13 0.01630 0.01010 0.01080 0.00150 0.00780 0.00070
O14 0.01630 0.01010 0.01080 0.00150 0.00780 0.00070
O15 0.00830 0.01680 0.01830 0.01450 0.00030 0.00010
O16 0.00830 0.01680 0.01830 0.01450 0.00030 0.00010

loop_
_atom_site_label
_atom_site_fract_x
_atom_site_fract_y
_atom_site_fract_z
_atom_site_occupancy
_atom_site_U_iso_or_equiv
_atom_site_type_symbol
_atom_site_attached_hydrogens
Fe1 0.07420 0.56530 0.62400 1.00000 0.00880 Fe 0
Fe2 0.06970 0.56720 0.12400 0.48000 0.00880 Fe 0
Mn2 0.06970 0.56720 0.12400 0.05000 0.00880 Mn 0
Mg2 0.06970 0.56720 0.12400 0.45000 0.00880 Mg 0
Fe3 0.23820 0.00340 0.62300 1.00000 0.00720 Fe 0
Fe4 0.23260 0.01050 0.11800 0.50000 0.00720 Fe 0
Mg4 0.23260 0.01050 0.11800 0.50000 0.00720 Mg 0
Fe5 0.11520 0.83880 0.87100 1.00000 0.00740 Fe 0
Fe6 0.10980 0.84480 0.37800 0.12000 0.00740 Fe 0
Mg6 0.10980 0.84480 0.37800 0.74000 0.00740 Mg 0
P -0.05930 0.72810 0.37400 1.00000 0.01580 P 0
O-H1 0.11800 0.96410 0.63600 1.00000 0.01170 O 1
O-H2 0.11400 0.95700 0.13600 1.00000 0.01170 O 1
O-H3 0.22900 0.12200 0.87100 1.00000 0.01490 O 1
O-H4 0.22900 0.11200 0.39600 1.00000 0.01490 O 1
O-H5 0.12140 0.72800 0.61700 1.00000 0.01190 O 1
O-H6 0.13200 0.72600 0.11600 1.00000 0.01190 O 1
O-H7 0.14400 0.49500 0.86600 1.00000 0.02370 O 1
O-H8 0.14300 0.50700 0.38500 1.00000 0.02370 O 1
O-H9 0.23500 0.87900 0.86800 1.00000 0.01100 O 1
O-H10 0.23200 0.88600 0.35800 1.00000 0.01100 O 1
O11 -0.01590 0.84560 0.39200 1.00000 0.01370 O 0
Wat12 -0.00020 0.83400 0.89900 1.00000 0.01370 O 2
O-H13 -0.00590 0.58900 0.87900 1.00000 0.01240 O 1
O14 -0.01180 0.61500 0.36700 1.00000 0.01240 O 0
O15 -0.10050 0.73700 0.15300 1.00000 0.01450 O 0
O16 -0.11710 0.72500 0.56100 1.00000 0.01450 O 0

loop_
_cod_changelog_entry_id
_cod_changelog_entry_author
_cod_changelog_entry_date
_cod_changelog_entry_text
1
;cod-tools version 3.8.0
Id: cif_guess_AMCSD_atom_types 9581 2023-05-17 12:35:41Z saulius
;
2023-05-18T11:38:22+03:00
;Derived atom types and hydrogen counts
from atom names that follow the AMCSD naming convention
(Wat == water, O-H == hydroxyl).
;
2
;cod-tools version 3.10.1
Id: cif_fix_AMCSD_aniso_labels 10200 2024-08-01 14:09:44Z saulius
;
2024-08-02T12:20:39+03:00
;Changed the following '_atom_site_aniso_label' values:
'OH1' -> 'O-H1'
'OH2' -> 'O-H2'
'OH3' -> 'O-H3'
'OH4' -> 'O-H4'
'OH5' -> 'O-H5'
'OH6' -> 'O-H6'
'OH7' -> 'O-H7'
'OH8' -> 'O-H8'
'OH9' -> 'O-H9'
'OH10' -> 'O-H10'
'OH13' -> 'O-H13'
;

loop_
_cod_related_entry_id
_cod_related_entry_database
_cod_related_entry_code
1 AMCSD 0005729
